data_8107017
loop_
_publ_author_name
'Makhathini, Sifiso S.'
'Samipillai, Marivel'
'Govender, Thavendran'
'Naicker, Tricia'

_publ_section_title
;
 Crystal structure of
 2-ethyl-1-tert-butyl-2-((4-fluorophenyl)(tert-butoxycarbonylamino)methyl)-3-oxo-pyrrolidine-1,2-dicarboxylate,
 C24H33FN2O7
;
_journal_issue 3
_journal_name_full 'Zeitschrift f\"ur Kristallographie - New Crystal Structures'
_journal_page_first 819
_journal_page_last 821
_journal_paper_doi 10.1515/ncrs-2015-0280
_journal_volume 231
_journal_year 2016
_chemical_formula_moiety 'C24 H33 F N2 O7'
_chemical_formula_sum 'C24 H33 F N2 O7'
_chemical_formula_weight 480.52
_space_group_IT_number 2
_space_group_name_Hall '-P 1'
_space_group_name_H-M_alt 'P -1'
_symmetry_cell_setting triclinic
_symmetry_space_group_name_H-M 'P -1'
_atom_sites_solution_hydrogens geom
_atom_sites_solution_primary direct
_atom_sites_solution_secondary difmap
_cell_angle_alpha 112.2940(10)
_cell_angle_beta 100.5570(10)
_cell_angle_gamma 105.775(2)
_cell_formula_units_Z 2
_cell_length_a 11.0118(7)
_cell_length_b 11.5684(7)
_cell_length_c 11.7276(7)
_cell_measurement_reflns_used 8917
_cell_measurement_temperature 173(2)
_cell_measurement_theta_max 27.52
_cell_measurement_theta_min 2.28
_cell_volume 1259.57(14)
_computing_cell_refinement 'SAINT-plus (Bruker, 2008)'
_computing_data_collection 'APEX2 (Bruker, 2008)'
_computing_data_reduction 'SAINT-Plus and XPREP (Bruker, 2008)'
_computing_molecular_graphics ORTEP-3
_computing_publication_material ORTEP-3
_computing_structure_refinement 'SHELXL-97 (Sheldrick, 1997)'
_computing_structure_solution 'SHELXL-97 (Sheldrick, 1997)'
_diffrn_ambient_temperature 173(2)
_diffrn_measured_fraction_theta_full 0.998
_diffrn_measured_fraction_theta_max 0.998
_diffrn_measurement_device_type 'Bruker Smart ApexII CCD'
_diffrn_measurement_method '\f and \w scans'
_diffrn_radiation_monochromator graphite
_diffrn_radiation_source 'fine-focus sealed tube'
_diffrn_radiation_type MoK\a
_diffrn_radiation_wavelength 0.71073
_diffrn_reflns_av_R_equivalents 0.0331
_diffrn_reflns_av_sigmaI/netI 0.0284
_diffrn_reflns_limit_h_max 14
_diffrn_reflns_limit_h_min -14
_diffrn_reflns_limit_k_max 15
_diffrn_reflns_limit_k_min -15
_diffrn_reflns_limit_l_max 15
_diffrn_reflns_limit_l_min -15
_diffrn_reflns_number 31039
_diffrn_reflns_theta_full 28.31
_diffrn_reflns_theta_max 28.31
_diffrn_reflns_theta_min 1.98
_exptl_absorpt_coefficient_mu 0.098
_exptl_absorpt_correction_T_max 0.9932
_exptl_absorpt_correction_T_min 0.9751
_exptl_absorpt_correction_type multi-scan
_exptl_absorpt_process_details SADABS
_exptl_crystal_colour colorless
_exptl_crystal_density_diffrn 1.267
_exptl_crystal_density_method 'not measured'
_exptl_crystal_description block
_exptl_crystal_F_000 512
_exptl_crystal_size_max 0.26
_exptl_crystal_size_mid 0.26
_exptl_crystal_size_min 0.07
_refine_diff_density_max 0.289
_refine_diff_density_min -0.172
_refine_diff_density_rms 0.037
_refine_ls_extinction_method none
_refine_ls_goodness_of_fit_ref 1.022
_refine_ls_hydrogen_treatment mixed
_refine_ls_matrix_type full
_refine_ls_number_parameters 311
_refine_ls_number_reflns 6265
_refine_ls_number_restraints 0
_refine_ls_restrained_S_all 1.022
_refine_ls_R_factor_all 0.0586
_refine_ls_R_factor_gt 0.0411
_refine_ls_shift/su_max 0.000
_refine_ls_shift/su_mean 0.000
_refine_ls_structure_factor_coef Fsqd
_refine_ls_weighting_details 'calc w=1/[\s^2^(Fo^2^)+(0.0438P)^2^+0.3410P] where P=(Fo^2^+2Fc^2^)/3'
_refine_ls_weighting_scheme calc
_refine_ls_wR_factor_gt 0.0956
_refine_ls_wR_factor_ref 0.1050
_reflns_number_gt 4789
_reflns_number_total 6265
_reflns_threshold_expression >2sigma(I)
_cod_data_source_file suppl_ncrs-2015-0280_suppl.cif
_cod_data_source_block p1bar
_cod_original_cell_volume 1259.56(13)
_cod_original_sg_symbol_H-M P-1
_cod_database_code 8107017
_publcif_info_exptl_table_max_cols 4
_publcif_info_exptl_table_use_headnotes n

loop_
_symmetry_equiv_pos_as_xyz
'x, y, z'
'-x, -y, -z'

loop_
_atom_site_label
_atom_site_type_symbol
_atom_site_fract_x
_atom_site_fract_y
_atom_site_fract_z
_atom_site_U_iso_or_equiv
_atom_site_adp_type
_atom_site_occupancy
_atom_site_symmetry_multiplicity
_atom_site_calc_flag
_atom_site_refinement_flags
_atom_site_disorder_assembly
_atom_site_disorder_group
C1 C 0.43856(15) 0.79636(15) 0.40541(13) 0.0377(3) Uani 1 1 d . . .
H1A H 0.4011 0.7035 0.3951 0.045 Uiso 1 1 calc R . .
H1B H 0.4540 0.8612 0.4960 0.045 Uiso 1 1 calc R . .
C2 C 0.56605(15) 0.82049(16) 0.37094(15) 0.0420(4) Uani 1 1 d . . .
H2A H 0.6302 0.9140 0.4285 0.050 Uiso 1 1 calc R . .
H2B H 0.6079 0.7574 0.3800 0.050 Uiso 1 1 calc R . .
C3 C 0.52600(13) 0.79676(13) 0.23264(13) 0.0316(3) Uani 1 1 d . . .
C4 C 0.38441(12) 0.79946(12) 0.19391(12) 0.0255(3) Uani 1 1 d . . .
C5 C 0.24153(13) 0.84484(12) 0.33558(12) 0.0290(3) Uani 1 1 d . . .
C6 C 0.05320(13) 0.89107(14) 0.23758(14) 0.0334(3) Uani 1 1 d . . .
C7 C 0.02039(16) 0.90371(17) 0.11263(15) 0.0453(4) Uani 1 1 d . . .
H7A H 0.0926 0.9795 0.1185 0.068 Uiso 1 1 calc R . .
H7B H -0.0629 0.9195 0.0993 0.068 Uiso 1 1 calc R . .
H7C H 0.0103 0.8203 0.0392 0.068 Uiso 1 1 calc R . .
C8 C 0.08550(18) 1.02444(16) 0.35487(16) 0.0478(4) Uani 1 1 d . . .
H8A H 0.1563 1.0956 0.3528 0.072 Uiso 1 1 calc R . .
H8B H 0.1153 1.0169 0.4349 0.072 Uiso 1 1 calc R . .
H8C H 0.0057 1.0467 0.3526 0.072 Uiso 1 1 calc R . .
C9 C -0.05556(17) 0.77512(19) 0.2333(2) 0.0606(5) Uani 1 1 d . . .
H9A H -0.0314 0.7698 0.3154 0.091 Uiso 1 1 calc R . .
H9B H -0.0662 0.6907 0.1610 0.091 Uiso 1 1 calc R . .
H9C H -0.1396 0.7898 0.2209 0.091 Uiso 1 1 calc R . .
C10 C 0.39995(13) 0.92741(13) 0.17549(13) 0.0300(3) Uani 1 1 d . . .
C11 C 0.34288(16) 1.01702(15) 0.03218(16) 0.0401(3) Uani 1 1 d . . .
H11A H 0.4362 1.0749 0.0515 0.048 Uiso 1 1 calc R . .
H11B H 0.3018 1.0714 0.0880 0.048 Uiso 1 1 calc R . .
C12 C 0.26638(18) 0.96177(19) -0.10826(18) 0.0513(4) Uani 1 1 d . . .
H12A H 0.2664 1.0363 -0.1289 0.077 Uiso 1 1 calc R . .
H12B H 0.1744 0.9047 -0.1259 0.077 Uiso 1 1 calc R . .
H12C H 0.3081 0.9080 -0.1621 0.077 Uiso 1 1 calc R . .
C13 C 0.28791(12) 0.66354(12) 0.07286(11) 0.0231(2) Uani 1 1 d . . .
H13 H 0.2001 0.6718 0.0470 0.028 Uiso 1 1 calc R . .
C14 C 0.26553(12) 0.54900(12) 0.11043(11) 0.0227(2) Uani 1 1 d . . .
C15 C 0.15865(12) 0.51297(12) 0.15408(12) 0.0256(3) Uani 1 1 d . . .
H15 H 0.0966 0.5562 0.1545 0.031 Uiso 1 1 calc R . .
C16 C 0.14118(13) 0.41482(13) 0.19699(13) 0.0296(3) Uani 1 1 d . . .
H16 H 0.0687 0.3911 0.2277 0.035 Uiso 1 1 calc R . .
C17 C 0.23202(14) 0.35297(13) 0.19373(12) 0.0300(3) Uani 1 1 d . . .
C19 C 0.33767(13) 0.38314(13) 0.14937(13) 0.0310(3) Uani 1 1 d . . .
H19 H 0.3981 0.3379 0.1475 0.037 Uiso 1 1 calc R . .
C20 C 0.35345(13) 0.48183(13) 0.10733(12) 0.0277(3) Uani 1 1 d . . .
H20 H 0.4256 0.5040 0.0758 0.033 Uiso 1 1 calc R . .
C21 C 0.25845(13) 0.60323(13) -0.15665(12) 0.0270(3) Uani 1 1 d . . .
C22 C 0.26953(14) 0.54951(15) -0.37779(12) 0.0335(3) Uani 1 1 d . . .
C23 C 0.20280(18) 0.63836(18) -0.40659(16) 0.0468(4) Uani 1 1 d . . .
H23A H 0.1262 0.6329 -0.3746 0.070 Uiso 1 1 calc R . .
H23B H 0.1724 0.6079 -0.5007 0.070 Uiso 1 1 calc R . .
H23C H 0.2666 0.7319 -0.3630 0.070 Uiso 1 1 calc R . .
C24 C 0.17390(17) 0.40492(16) -0.43370(15) 0.0458(4) Uani 1 1 d . . .
H24A H 0.2214 0.3516 -0.4125 0.069 Uiso 1 1 calc R . .
H24B H 0.1373 0.3675 -0.5284 0.069 Uiso 1 1 calc R . .
H24C H 0.1012 0.4022 -0.3963 0.069 Uiso 1 1 calc R . .
C25 C 0.38868(17) 0.5566(2) -0.42625(15) 0.0496(4) Uani 1 1 d . . .
H25A H 0.4309 0.4989 -0.4067 0.074 Uiso 1 1 calc R . .
H25B H 0.4530 0.6499 -0.3828 0.074 Uiso 1 1 calc R . .
H25C H 0.3591 0.5256 -0.5205 0.074 Uiso 1 1 calc R . .
N1 N 0.34957(11) 0.81729(11) 0.31155(10) 0.0281(2) Uani 1 1 d . . .
N2 N 0.33840(11) 0.63892(11) -0.03668(10) 0.0253(2) Uani 1 1 d . . .
O1 O 0.59043(10) 0.77795(11) 0.15893(10) 0.0415(2) Uani 1 1 d . . .
O2 O 0.17487(9) 0.85940(9) 0.23677(8) 0.0307(2) Uani 1 1 d . . .
O3 O 0.21327(11) 0.85492(11) 0.43304(10) 0.0414(2) Uani 1 1 d . . .
O4 O 0.46405(11) 1.03817(10) 0.26315(10) 0.0461(3) Uani 1 1 d . . .
O5 O 0.33850(10) 0.90094(9) 0.05540(9) 0.0336(2) Uani 1 1 d . . .
O6 O 0.33323(9) 0.60514(11) -0.23565(9) 0.0354(2) Uani 1 1 d . . .
O7 O 0.13928(9) 0.57375(11) -0.18683(9) 0.0387(2) Uani 1 1 d . . .
F1 F 0.21567(10) 0.25639(9) 0.23541(9) 0.0465(2) Uani 1 1 d . . .
H2 H 0.4211(17) 0.6668(15) -0.0204(15) 0.034(4) Uiso 1 1 d . . .

loop_
_atom_site_aniso_label
_atom_site_aniso_U_11
_atom_site_aniso_U_22
_atom_site_aniso_U_33
_atom_site_aniso_U_23
_atom_site_aniso_U_13
_atom_site_aniso_U_12
C1 0.0463(8) 0.0392(8) 0.0266(7) 0.0144(6) 0.0057(6) 0.0195(7)
C2 0.0386(8) 0.0430(8) 0.0379(8) 0.0143(7) 0.0019(6) 0.0187(7)
C3 0.0278(7) 0.0232(6) 0.0379(7) 0.0108(5) 0.0074(6) 0.0076(5)
C4 0.0265(6) 0.0253(6) 0.0263(6) 0.0116(5) 0.0113(5) 0.0104(5)
C5 0.0346(7) 0.0236(6) 0.0251(6) 0.0082(5) 0.0112(5) 0.0088(5)
C6 0.0274(7) 0.0327(7) 0.0396(7) 0.0129(6) 0.0143(6) 0.0135(6)
C7 0.0400(8) 0.0541(10) 0.0417(8) 0.0180(7) 0.0101(7) 0.0250(7)
C8 0.0615(11) 0.0422(9) 0.0426(9) 0.0123(7) 0.0214(8) 0.0305(8)
C9 0.0368(9) 0.0540(10) 0.0927(15) 0.0377(10) 0.0243(9) 0.0108(8)
C10 0.0309(7) 0.0274(6) 0.0356(7) 0.0149(6) 0.0159(6) 0.0121(5)
C11 0.0500(9) 0.0329(7) 0.0608(10) 0.0324(7) 0.0318(8) 0.0239(7)
C12 0.0564(10) 0.0607(11) 0.0675(11) 0.0493(9) 0.0260(9) 0.0326(9)
C13 0.0256(6) 0.0253(6) 0.0222(6) 0.0114(5) 0.0115(5) 0.0115(5)
C14 0.0248(6) 0.0223(6) 0.0186(5) 0.0074(4) 0.0077(4) 0.0078(5)
C15 0.0247(6) 0.0263(6) 0.0259(6) 0.0104(5) 0.0101(5) 0.0105(5)
C16 0.0293(7) 0.0293(6) 0.0302(6) 0.0135(5) 0.0143(5) 0.0081(5)
C17 0.0387(7) 0.0253(6) 0.0293(6) 0.0154(5) 0.0127(6) 0.0112(5)
C19 0.0334(7) 0.0294(6) 0.0353(7) 0.0153(6) 0.0133(6) 0.0167(5)
C20 0.0275(6) 0.0290(6) 0.0312(6) 0.0145(5) 0.0147(5) 0.0126(5)
C21 0.0295(7) 0.0313(6) 0.0264(6) 0.0150(5) 0.0140(5) 0.0145(5)
C22 0.0357(7) 0.0494(8) 0.0234(6) 0.0196(6) 0.0135(5) 0.0203(6)
C23 0.0561(10) 0.0590(10) 0.0400(8) 0.0291(8) 0.0181(7) 0.0311(8)
C24 0.0557(10) 0.0470(9) 0.0350(8) 0.0173(7) 0.0177(7) 0.0196(8)
C25 0.0445(9) 0.0845(13) 0.0327(8) 0.0310(8) 0.0227(7) 0.0295(9)
N1 0.0334(6) 0.0296(5) 0.0221(5) 0.0112(4) 0.0092(4) 0.0134(5)
N2 0.0245(6) 0.0322(6) 0.0257(5) 0.0153(4) 0.0133(4) 0.0132(4)
O1 0.0284(5) 0.0442(6) 0.0483(6) 0.0167(5) 0.0149(5) 0.0129(4)
O2 0.0313(5) 0.0360(5) 0.0278(5) 0.0132(4) 0.0134(4) 0.0163(4)
O3 0.0532(7) 0.0488(6) 0.0322(5) 0.0208(5) 0.0240(5) 0.0234(5)
O4 0.0547(7) 0.0260(5) 0.0449(6) 0.0116(5) 0.0096(5) 0.0074(5)
O5 0.0459(6) 0.0280(5) 0.0364(5) 0.0201(4) 0.0173(4) 0.0169(4)
O6 0.0286(5) 0.0582(6) 0.0255(5) 0.0218(4) 0.0138(4) 0.0177(4)
O7 0.0265(5) 0.0601(7) 0.0314(5) 0.0201(5) 0.0132(4) 0.0171(5)
F1 0.0622(6) 0.0408(5) 0.0611(6) 0.0373(4) 0.0328(5) 0.0256(4)

loop_
_atom_type_symbol
_atom_type_description
_atom_type_scat_dispersion_real
_atom_type_scat_dispersion_imag
_atom_type_scat_source
C C 0.0033 0.0016 'International Tables Vol C Tables 4.2.6.8 and 6.1.1.4'
H H 0.0000 0.0000 'International Tables Vol C Tables 4.2.6.8 and 6.1.1.4'
N N 0.0061 0.0033 'International Tables Vol C Tables 4.2.6.8 and 6.1.1.4'
O O 0.0106 0.0060 'International Tables Vol C Tables 4.2.6.8 and 6.1.1.4'
F F 0.0171 0.0103 'International Tables Vol C Tables 4.2.6.8 and 6.1.1.4'

loop_
_geom_angle_atom_site_label_1
_geom_angle_atom_site_label_2
_geom_angle_atom_site_label_3
_geom_angle
_geom_angle_site_symmetry_1
_geom_angle_site_symmetry_3
N1 C1 C2 103.41(11) . .
N1 C1 H1A 111.1 . .
C2 C1 H1A 111.1 . .
N1 C1 H1B 111.1 . .
C2 C1 H1B 111.1 . .
H1A C1 H1B 109.0 . .
C3 C2 C1 105.70(11) . .
C3 C2 H2A 110.6 . .
C1 C2 H2A 110.6 . .
C3 C2 H2B 110.6 . .
C1 C2 H2B 110.6 . .
H2A C2 H2B 108.7 . .
O1 C3 O1 0.00(16) 1 .
O1 C3 C2 127.17(13) 1 .
O1 C3 C2 127.17(13) . .
O1 C3 C4 123.35(12) 1 .
O1 C3 C4 123.35(12) . .
C2 C3 C4 109.48(11) . .
N1 C4 C10 108.96(10) . .
N1 C4 C3 101.49(10) . .
C10 C4 C3 107.29(10) . .
N1 C4 C13 112.60(10) . .
C10 C4 C13 115.18(10) . .
C3 C4 C13 110.32(10) . .
O3 C5 O2 126.64(13) . .
O3 C5 N1 123.42(13) . .
O2 C5 N1 109.94(10) . .
O2 C6 C9 109.39(12) . .
O2 C6 C7 101.73(11) . .
C9 C6 C7 111.55(14) . .
O2 C6 C8 109.94(11) . .
C9 C6 C8 112.97(14) . .
C7 C6 C8 110.68(13) . .
C6 C7 H7A 109.5 . .
C6 C7 H7B 109.5 . .
H7A C7 H7B 109.5 . .
C6 C7 H7C 109.5 . .
H7A C7 H7C 109.5 . .
H7B C7 H7C 109.5 . .
C6 C8 H8A 109.5 . .
C6 C8 H8B 109.5 . .
H8A C8 H8B 109.5 . .
C6 C8 H8C 109.5 . .
H8A C8 H8C 109.5 . .
H8B C8 H8C 109.5 . .
C6 C9 H9A 109.5 . .
C6 C9 H9B 109.5 . .
H9A C9 H9B 109.5 . .
C6 C9 H9C 109.5 . .
H9A C9 H9C 109.5 . .
H9B C9 H9C 109.5 . .
O4 C10 O5 125.02(13) . .
O4 C10 C4 121.75(12) . .
O5 C10 C4 113.23(11) . .
O5 C11 C12 106.29(12) . .
O5 C11 H11A 110.5 . .
C12 C11 H11A 110.5 . .
O5 C11 H11B 110.5 . .
C12 C11 H11B 110.5 . .
H11A C11 H11B 108.7 . .
C11 C12 H12A 109.5 . .
C11 C12 H12B 109.5 . .
H12A C12 H12B 109.5 . .
C11 C12 H12C 109.5 . .
H12A C12 H12C 109.5 . .
H12B C12 H12C 109.5 . .
N2 C13 C14 112.48(9) . .
N2 C13 C4 110.83(10) . .
C14 C13 C4 109.64(10) . .
N2 C13 H13 107.9 . .
C14 C13 H13 107.9 . .
C4 C13 H13 107.9 . .
C15 C14 C20 118.53(11) . .
C15 C14 C13 120.07(10) . .
C20 C14 C13 121.35(11) . .
C16 C15 C14 121.11(11) . .
C16 C15 H15 119.4 . .
C14 C15 H15 119.4 . .
C17 C16 C15 118.02(12) . .
C17 C16 H16 121.0 . .
C15 C16 H16 121.0 . .
F1 C17 C19 118.40(12) . .
F1 C17 C16 118.48(12) . .
C19 C17 C16 123.11(12) . .
C17 C19 C20 117.90(12) . .
C17 C19 H19 121.1 . .
C20 C19 H19 121.1 . .
C19 C20 C14 121.32(12) . .
C19 C20 H20 119.3 . .
C14 C20 H20 119.3 . .
O7 C21 O6 126.18(12) . .
O7 C21 N2 124.77(11) . .
O6 C21 N2 109.05(11) . .
O6 C22 C23 110.44(12) . .
O6 C22 C24 110.36(11) . .
C23 C22 C24 112.45(13) . .
O6 C22 C25 101.81(11) . .
C23 C22 C25 110.41(13) . .
C24 C22 C25 110.87(13) . .
C22 C23 H23A 109.5 . .
C22 C23 H23B 109.5 . .
H23A C23 H23B 109.5 . .
C22 C23 H23C 109.5 . .
H23A C23 H23C 109.5 . .
H23B C23 H23C 109.5 . .
C22 C24 H24A 109.5 . .
C22 C24 H24B 109.5 . .
H24A C24 H24B 109.5 . .
C22 C24 H24C 109.5 . .
H24A C24 H24C 109.5 . .
H24B C24 H24C 109.5 . .
C22 C25 H25A 109.5 . .
C22 C25 H25B 109.5 . .
H25A C25 H25B 109.5 . .
C22 C25 H25C 109.5 . .
H25A C25 H25C 109.5 . .
H25B C25 H25C 109.5 . .
C5 N1 C4 125.22(10) . .
C5 N1 C1 120.36(11) . .
C4 N1 C1 114.36(10) . .
C21 N2 C13 120.98(11) . .
C21 N2 H2 119.4(10) . .
C13 N2 H2 117.6(10) . .
O1 O1 C3 0(10) 1 .
C5 O2 C6 121.59(10) . .
C10 O5 C11 116.35(11) . .
C21 O6 C22 120.69(10) . .

loop_
_geom_bond_atom_site_label_1
_geom_bond_atom_site_label_2
_geom_bond_distance
_geom_bond_site_symmetry_2
C1 N1 1.4720(17) .
C1 C2 1.514(2) .
C1 H1A 0.9900 .
C1 H1B 0.9900 .
C2 C3 1.495(2) .
C2 H2A 0.9900 .
C2 H2B 0.9900 .
C3 O1 1.2099(17) 1
C3 O1 1.2099(17) .
C3 C4 1.5543(18) .
C4 N1 1.4540(15) .
C4 C10 1.5445(18) .
C4 C13 1.5691(17) .
C5 O3 1.2108(16) .
C5 O2 1.3467(16) .
C5 N1 1.3628(17) .
C6 O2 1.4828(15) .
C6 C9 1.513(2) .
C6 C7 1.515(2) .
C6 C8 1.520(2) .
C7 H7A 0.9800 .
C7 H7B 0.9800 .
C7 H7C 0.9800 .
C8 H8A 0.9800 .
C8 H8B 0.9800 .
C8 H8C 0.9800 .
C9 H9A 0.9800 .
C9 H9B 0.9800 .
C9 H9C 0.9800 .
C10 O4 1.1999(16) .
C10 O5 1.3214(16) .
C11 O5 1.4583(16) .
C11 C12 1.494(2) .
C11 H11A 0.9900 .
C11 H11B 0.9900 .
C12 H12A 0.9800 .
C12 H12B 0.9800 .
C12 H12C 0.9800 .
C13 N2 1.4529(15) .
C13 C14 1.5216(17) .
C13 H13 1.0000 .
C14 C15 1.3917(17) .
C14 C20 1.3939(17) .
C15 C16 1.3892(18) .
C15 H15 0.9500 .
C16 C17 1.3770(19) .
C16 H16 0.9500 .
C17 F1 1.3628(15) .
C17 C19 1.3728(19) .
C19 C20 1.3883(18) .
C19 H19 0.9500 .
C20 H20 0.9500 .
C21 O7 1.2077(15) .
C21 O6 1.3499(15) .
C21 N2 1.3538(16) .
C22 O6 1.4823(15) .
C22 C23 1.514(2) .
C22 C24 1.515(2) .
C22 C25 1.517(2) .
C23 H23A 0.9800 .
C23 H23B 0.9800 .
C23 H23C 0.9800 .
C24 H24A 0.9800 .
C24 H24B 0.9800 .
C24 H24C 0.9800 .
C25 H25A 0.9800 .
C25 H25B 0.9800 .
C25 H25C 0.9800 .
N2 H2 0.837(16) .
O1 O1 0.000(3) 1

loop_
_geom_hbond_atom_site_label_D
_geom_hbond_atom_site_label_H
_geom_hbond_atom_site_label_A
_geom_hbond_distance_DH
_geom_hbond_distance_HA
_geom_hbond_distance_DA
_geom_hbond_angle_DHA
_geom_hbond_site_symmetry_A
C1 H1B O4 0.99 2.48 3.4109(18) 156.6 2_676
C2 H2A O3 0.99 2.44 3.4253(19) 178.9 2_676
C12 H12A O1 0.98 2.48 3.320(2) 143.4 2_675
C16 H16 O7 0.95 2.43 3.1095(16) 128.5 2_565
N2 H2 O1 0.837(16) 2.182(16) 2.8270(15) 133.9(14) 1

loop_
_geom_torsion_atom_site_label_1
_geom_torsion_atom_site_label_2
_geom_torsion_atom_site_label_3
_geom_torsion_atom_site_label_4
_geom_torsion
_geom_torsion_site_symmetry_1
_geom_torsion_site_symmetry_2
_geom_torsion_site_symmetry_3
_geom_torsion_site_symmetry_4
N1 C1 C2 C3 -22.82(14) . . . .
C1 C2 C3 O1 -163.50(14) . . . 1
C1 C2 C3 O1 -163.50(14) . . . .
C1 C2 C3 C4 16.48(15) . . . .
O1 C3 C4 N1 176.95(12) 1 . . .
O1 C3 C4 N1 176.95(12) . . . .
C2 C3 C4 N1 -3.04(13) . . . .
O1 C3 C4 C10 -68.81(15) 1 . . .
O1 C3 C4 C10 -68.81(15) . . . .
C2 C3 C4 C10 111.20(12) . . . .
O1 C3 C4 C13 57.38(16) 1 . . .
O1 C3 C4 C13 57.38(16) . . . .
C2 C3 C4 C13 -122.60(12) . . . .
N1 C4 C10 O4 47.56(17) . . . .
C3 C4 C10 O4 -61.56(16) . . . .
C13 C4 C10 O4 175.18(12) . . . .
N1 C4 C10 O5 -133.61(11) . . . .
C3 C4 C10 O5 117.26(12) . . . .
C13 C4 C10 O5 -5.99(15) . . . .
N1 C4 C13 N2 -170.51(10) . . . .
C10 C4 C13 N2 63.71(13) . . . .
C3 C4 C13 N2 -57.92(13) . . . .
N1 C4 C13 C14 -45.74(13) . . . .
C10 C4 C13 C14 -171.52(10) . . . .
C3 C4 C13 C14 66.86(12) . . . .
N2 C13 C14 C15 -144.18(11) . . . .
C4 C13 C14 C15 92.01(13) . . . .
N2 C13 C14 C20 38.51(15) . . . .
C4 C13 C14 C20 -85.30(13) . . . .
C20 C14 C15 C16 1.66(18) . . . .
C13 C14 C15 C16 -175.73(11) . . . .
C14 C15 C16 C17 -0.72(19) . . . .
C15 C16 C17 F1 -179.89(11) . . . .
C15 C16 C17 C19 -0.5(2) . . . .
F1 C17 C19 C20 -179.91(12) . . . .
C16 C17 C19 C20 0.7(2) . . . .
C17 C19 C20 C14 0.31(19) . . . .
C15 C14 C20 C19 -1.46(18) . . . .
C13 C14 C20 C19 175.90(12) . . . .
O3 C5 N1 C4 177.62(12) . . . .
O2 C5 N1 C4 -2.85(17) . . . .
O3 C5 N1 C1 0.74(19) . . . .
O2 C5 N1 C1 -179.73(11) . . . .
C10 C4 N1 C5 57.34(15) . . . .
C3 C4 N1 C5 170.34(11) . . . .
C13 C4 N1 C5 -71.73(15) . . . .
C10 C4 N1 C1 -125.62(12) . . . .
C3 C4 N1 C1 -12.63(13) . . . .
C13 C4 N1 C1 105.31(12) . . . .
C2 C1 N1 C5 -159.87(12) . . . .
C2 C1 N1 C4 22.93(15) . . . .
O7 C21 N2 C13 -9.1(2) . . . .
O6 C21 N2 C13 171.43(10) . . . .
C14 C13 N2 C21 105.12(13) . . . .
C4 C13 N2 C21 -131.73(12) . . . .
C2 C3 O1 O1 0.00(15) . . . 1
C4 C3 O1 O1 0.00(14) . . . 1
O3 C5 O2 C6 0.0(2) . . . .
N1 C5 O2 C6 -179.51(10) . . . .
C9 C6 O2 C5 -64.54(16) . . . .
C7 C6 O2 C5 177.37(12) . . . .
C8 C6 O2 C5 60.05(16) . . . .
O4 C10 O5 C11 -4.33(19) . . . .
C4 C10 O5 C11 176.89(10) . . . .
C12 C11 O5 C10 -179.41(12) . . . .
O7 C21 O6 C22 -9.3(2) . . . .
N2 C21 O6 C22 170.16(11) . . . .
C23 C22 O6 C21 69.78(16) . . . .
C24 C22 O6 C21 -55.18(16) . . . .
C25 C22 O6 C21 -172.95(12) . . . .

loop_
_publcif_info_datablock.id
_publcif_info_datablock.publ_exptl
_publcif_info_datablock.publ_geom
_publcif_info_datablock.structure
{77a239d1-cdee-4b67-b9c9-612f14c2e791} y y y

loop_
_publcif_info_exptl_table_extra_item
sin_theta_over_lambda_max

loop_
_publcif_info_tables.block_id
_publcif_info_tables.reference_item
{77a239d1-cdee-4b67-b9c9-612f14c2e791} '_publcif_info_datablock.publ_exptl'
{77a239d1-cdee-4b67-b9c9-612f14c2e791} '_geom_hbond_atom_site_label_D'

loop_
_publcif_info_cif.paper_type
EE
